data_2011841
loop_
_publ_author_name
'Bujak, Maciej'
'Osadczuk, Przemys\/law'
'Zaleski, Jacek'

_publ_section_title
;
 Aminoguanidinium(2+) aminoguanidinium(1+) hexachloroantimonate(III) at
 295 and 92K
;
_journal_issue 4
_journal_name_full 'Acta Crystallographica Section C'
_journal_page_first 388
_journal_page_last 391
_journal_paper_doi 10.1107/S0108270101000774
_journal_volume 57
_journal_year 2001
_chemical_formula_iupac '(CH7 N4 )(CH8 N4 )[SbCl6 ]'
_chemical_formula_moiety 'CH7 N4 + , CH8 N4 2+ ,  SbCl6 3- '
_chemical_formula_sum 'C2 H15 Cl6 N8 Sb'
_chemical_formula_weight 485.67
_chemical_name_systematic
;
Aminoguanidinium(1+)(2+) heksachloroantimonate(III)
;
_space_group_IT_number 7
_symmetry_cell_setting monoclinic
_symmetry_space_group_name_Hall 'P -2yc'
_symmetry_space_group_name_H-M 'P 1 c 1'
_audit_creation_method SHELXL-97
_cell_angle_alpha 90.00
_cell_angle_beta 94.75(3)
_cell_angle_gamma 90.00
_cell_formula_units_Z 4
_cell_length_a 7.522(2)
_cell_length_b 13.856(3)
_cell_length_c 15.544(3)
_cell_measurement_reflns_used 40
_cell_measurement_temperature 295(2)
_cell_measurement_theta_max 14
_cell_measurement_theta_min 7
_cell_volume 1614.5(6)
_computing_cell_refinement 'Kuma Diffraction Software'
_computing_data_collection 'Kuma Diffraction Software (KUMA, 1996)'
_computing_data_reduction 'Kuma Diffraction Software'
_computing_molecular_graphics 'SHELXTL (Sheldrick, 1990)'
_computing_publication_material SHELXL97
_computing_structure_refinement 'SHELXL97 (Sheldrick, 1997)'
_computing_structure_solution 'SHELXS97 (Sheldrick, 1997)'
_diffrn_ambient_temperature 295(2)
_diffrn_measured_fraction_theta_full 1.000
_diffrn_measured_fraction_theta_max 1.000
_diffrn_measurement_device_type 'KM--4 Diffractometer'
_diffrn_measurement_method '\w--\q scan'
_diffrn_radiation_monochromator graphite
_diffrn_radiation_source 'fine-focus sealed tube'
_diffrn_radiation_type MoK\a
_diffrn_radiation_wavelength .71073
_diffrn_reflns_av_R_equivalents .0000
_diffrn_reflns_av_sigmaI/netI .0209
_diffrn_reflns_limit_h_max 8
_diffrn_reflns_limit_h_min -8
_diffrn_reflns_limit_k_max 16
_diffrn_reflns_limit_k_min 0
_diffrn_reflns_limit_l_max 18
_diffrn_reflns_limit_l_min -18
_diffrn_reflns_number 5690
_diffrn_reflns_theta_full 25.06
_diffrn_reflns_theta_max 25.06
_diffrn_reflns_theta_min 1.47
_diffrn_standards_decay_% 1.0
_diffrn_standards_interval_count 50
_diffrn_standards_number 2
_exptl_absorpt_coefficient_mu 2.695
_exptl_absorpt_correction_T_max .368
_exptl_absorpt_correction_T_min .446
_exptl_absorpt_correction_type psi-scan
_exptl_absorpt_process_details '(Sheldrick, 1990)'
_exptl_crystal_colour colourless
_exptl_crystal_density_diffrn 1.998
_exptl_crystal_density_meas 1.990(10)
_exptl_crystal_density_method 'flotation method'
_exptl_crystal_description irregular
_exptl_crystal_F_000 944
_exptl_crystal_size_max .40
_exptl_crystal_size_mid .40
_exptl_crystal_size_min .30
_refine_diff_density_max .589
_refine_diff_density_min -.360
_refine_ls_abs_structure_details '(Flack, 1983)'
_refine_ls_abs_structure_Flack -.04(2)
_refine_ls_extinction_coef .0045(2)
_refine_ls_extinction_method 'SHELXL97 (Sheldrick, 1997)'
_refine_ls_goodness_of_fit_ref 1.097
_refine_ls_hydrogen_treatment constr
_refine_ls_matrix_type full
_refine_ls_number_parameters 329
_refine_ls_number_reflns 5690
_refine_ls_number_restraints 40
_refine_ls_restrained_S_all 1.093
_refine_ls_R_factor_all .0327
_refine_ls_R_factor_gt .0244
_refine_ls_shift/su_max .002
_refine_ls_shift/su_mean .000
_refine_ls_structure_factor_coef Fsqd
_refine_ls_weighting_details
;
 w = 1/[\s^2^(Fo^2^)+(0.0300P)^2^+1.1741P] where P=(Fo^2^+2Fc^2^)/3
;
_refine_ls_weighting_scheme sigma
_refine_ls_wR_factor_ref .0645
_reflns_number_gt 5052
_reflns_number_total 5690
_reflns_threshold_expression I>2\s(I)
_cod_data_source_file bj1014.cif
_cod_data_source_block Iat295K
_cod_original_sg_symbol_H-M 'P c'
_cod_database_code 2011841

loop_
_symmetry_equiv_pos_as_xyz
'x, y, z'
'x, -y, z+1/2'

loop_
_atom_site_label
_atom_site_fract_x
_atom_site_fract_y
_atom_site_fract_z
_atom_site_U_iso_or_equiv
_atom_site_adp_type
_atom_site_calc_flag
_atom_site_refinement_flags
_atom_site_occupancy
_atom_site_disorder_assembly
_atom_site_disorder_group
_atom_site_type_symbol
Sb1 .22309(4) .24869(2) .49848(2) .03317(13) Uani d . 1 . . Sb
Cl1 .1821(3) .08653(10) .43411(11) .0543(4) Uani d . 1 . . Cl
Cl2 .3160(2) .43664(9) .57138(9) .0443(3) Uani d . 1 . . Cl
Cl3 -.0196(2) .32372(12) .39736(10) .0528(4) Uani d . 1 . . Cl
Cl4 .5004(2) .18271(11) .61516(11) .0561(4) Uani d . 1 . . Cl
Cl5 -.0012(2) .21192(12) .61079(11) .0572(4) Uani d . 1 . . Cl
Cl6 .4618(2) .29880(10) .38538(10) .0488(3) Uani d . 1 . . Cl
Sb2 -.22441(3) .73957(2) .50076(2) .03493(12) Uani d . 1 . . Sb
Cl7 -.4371(2) .69473(12) .60557(10) .0516(4) Uani d . 1 . . Cl
Cl8 .0259(2) .79332(12) .37415(11) .0563(4) Uani d . 1 . . Cl
Cl9 -.1997(3) .90379(11) .56122(11) .0600(4) Uani d . 1 . . Cl
Cl10 -.3125(3) .55414(10) .42616(11) .0577(4) Uani d . 1 . . Cl
Cl11 -.4689(2) .79739(11) .39258(10) .0513(4) Uani d . 1 . . Cl
Cl12 .0389(2) .65268(10) .61370(9) .0463(3) Uani d . 1 . . Cl
C1 -.2310(8) .4387(4) .6934(4) .0360(12) Uani d . 1 . . C
N1 -.3051(7) .3636(3) .7257(3) .0458(11) Uani d . 1 . . N
H11 -.3136 .3615 .7830 .130(8) Uiso d R 1 . . H
H12 -.3489 .3139 .6931 .130(8) Uiso d R 1 . . H
N2 -.1768(7) .5132(4) .7412(3) .0581(13) Uani d . 1 . . N
H21 -.1930 .5140 .7979 .130(8) Uiso d R 1 . . H
H22 -.1225 .5631 .7171 .130(8) Uiso d R 1 . . H
N3 -.2013(8) .4434(3) .6089(3) .0460(12) Uani d . 1 . . N
H3 -.1394 .4927 .5883 .086(13) Uiso d R 1 . . H
N4 -.2817(7) .3757(3) .5513(3) .0438(11) Uani d . 1 . . N
H41 -.4016 .3780 .5480 .092(9) Uiso d R 1 . . H
H42 -.2493 .3140 .5618 .092(9) Uiso d R 1 . . H
H43 -.2481 .3910 .4988 .092(9) Uiso d R 1 . . H
C2 .2508(8) .5506(4) .3070(4) .0393(13) Uani d . 1 . . C
N5 .2289(7) .6344(3) .2663(3) .0496(13) Uani d . 1 . . N
H51 .2909 .6433 .2198 .130(8) Uiso d R 1 . . H
H52 .1915 .6861 .2949 .130(8) Uiso d R 1 . . H
N6 .2923(7) .4736(3) .2672(3) .0583(14) Uani d . 1 . . N
H61 .2544 .4767 .2108 .130(8) Uiso d R 1 . . H
H62 .3089 .4144 .2903 .130(8) Uiso d R 1 . . H
N7 .2234(8) .5448(3) .3917(3) .0508(14) Uani d . 1 . . N
H7 .2379 .4882 .4198 .086(13) Uiso d R 1 . . H
N8 .2633(7) .6232(4) .4478(3) .0461(12) Uani d . 1 . . N
H81 .3802 .6373 .4483 .092(9) Uiso d R 1 . . H
H82 .2371 .6072 .5014 .092(9) Uiso d R 1 . . H
H83 .1984 .6749 .4295 .092(9) Uiso d R 1 . . H
C3 .2761(10) .0548(5) .1938(5) .0557(17) Uani d . 1 . . C
N9 .2177(9) .1381(4) .2192(4) .0682(17) Uani d . 1 . . N
H91 .2337 .1414 .2771 .130(8) Uiso d R 1 . . H
H92 .2033 .1968 .1947 .130(8) Uiso d R 1 . . H
N10 .3041(9) -.0206(4) .2491(4) .0809(19) Uani d . 1 . . N
H101 .2849 -.0134 .3051 .130(8) Uiso d R 1 . . H
H102 .3435 -.0774 .2300 .130(8) Uiso d R 1 . . H
N11 .3025(9) .0415(4) .1129(4) .0647(16) Uani d . 1 . . N
H111 .3232 -.0214 .1037 .086(13) Uiso d R 1 . . H
N12 .2686(9) .1151(4) .0566(4) .0657(16) Uani d . 1 . . N
H121 .1794 .1016 .0161 .130(8) Uiso d R 1 . . H
H122 .3592 .1339 .0261 .130(8) Uiso d R 1 . . H
C41 -.2711(18) 1.0688(10) .3362(9) .042(3) Uani d PU .60 . . C
C42 -.241(3) 1.0438(16) .3047(16) .046(5) Uani d PU .40 . . C
N13 -.2870(10) 1.1308(4) .2751(4) .079(2) Uani d . 1 . . N
H131 -.3188 1.1922 .2849 .130(8) Uiso d R 1 . . H
H132 -.2653 1.1121 .2215 .130(8) Uiso d R 1 . . H
N14 -.3009(10) 1.0930(5) .4250(5) .092(2) Uani d . 1 . . N
H141 -.3381 1.1524 .4384 .130(8) Uiso d R 1 . . H
H142 -.2836 1.0478 .4664 .130(8) Uiso d R 1 . . H
N151 -.2162(12) .9813(7) .3195(6) .054(2) Uani d PU .60 . . N
H151 -.2031 .9356 .3607 .086(13) Uiso d PR .60 . . H
N152 -.249(2) 1.0244(10) .3831(9) .055(3) Uani d PU .40 . . N
H152 -.2185 .9664 .4057 .086(13) Uiso d PR .40 . . H
N16 -.1830(9) .9632(4) .2420(4) .0782(18) Uani d . 1 . . N
H161 -.1455 .9042 .2272 .130(8) Uiso d R 1 . . H
H162 -.1971 1.0100 .2019 .130(8) Uiso d R 1 . . H

loop_
_atom_site_aniso_label
_atom_site_aniso_U_11
_atom_site_aniso_U_22
_atom_site_aniso_U_33
_atom_site_aniso_U_12
_atom_site_aniso_U_13
_atom_site_aniso_U_23
Sb1 .0402(3) .03043(16) .0289(2) .00185(11) .0031(2) .00077(13)
Cl1 .0807(12) .0373(7) .0448(8) -.0031(7) .0047(8) -.0048(6)
Cl2 .0628(10) .0387(6) .0325(7) .0068(6) .0099(6) .0015(5)
Cl3 .0484(8) .0642(9) .0448(8) .0068(7) -.0017(6) .0127(7)
Cl4 .0579(10) .0463(8) .0620(9) -.0079(7) -.0083(7) .0099(7)
Cl5 .0634(10) .0610(9) .0499(9) .0056(8) .0210(7) .0108(7)
Cl6 .0535(9) .0494(8) .0445(8) .0098(6) .0105(6) .0026(6)
Sb2 .0385(3) .03486(17) .0315(2) .00055(17) .0032(2) .00171(18)
Cl7 .0484(8) .0656(9) .0424(8) -.0015(7) .0136(6) .0054(7)
Cl8 .0582(9) .0658(10) .0460(8) .0140(8) .0118(7) .0062(7)
Cl9 .0869(13) .0443(8) .0491(9) -.0063(8) .0074(8) -.0096(6)
Cl10 .0952(14) .0413(7) .0380(8) .0051(8) .0149(8) .0042(6)
Cl11 .0446(8) .0599(8) .0478(8) -.0004(7) -.0063(6) .0144(7)
Cl12 .0431(7) .0548(8) .0407(7) -.0007(6) .0025(6) .0088(6)
C1 .039(3) .036(3) .032(3) -.003(2) .000(2) .008(2)
N1 .057(3) .052(3) .028(2) -.010(2) .005(2) .0036(19)
N2 .082(4) .055(3) .038(3) -.023(3) .009(3) -.005(2)
N3 .061(3) .045(3) .033(3) -.010(2) .012(2) .001(2)
N4 .047(3) .053(3) .031(3) -.002(2) .004(2) .008(2)
C2 .043(3) .043(3) .031(3) -.004(2) -.001(2) .005(2)
N5 .076(4) .045(3) .028(2) .006(2) .004(2) .0054(19)
N6 .087(4) .043(3) .041(3) .009(3) -.011(3) -.002(2)
N7 .076(4) .043(3) .032(3) -.015(2) -.004(2) .009(2)
N8 .055(3) .056(3) .028(3) -.008(2) .009(2) .000(2)
C3 .054(4) .067(4) .045(4) -.001(3) -.001(3) -.009(3)
N9 .104(5) .050(3) .049(3) .019(3) .000(3) -.010(2)
N10 .119(6) .067(4) .059(4) .032(4) .018(4) .002(3)
N11 .086(4) .051(3) .058(4) .004(3) .013(3) -.006(3)
N12 .088(4) .046(3) .064(4) -.001(3) .010(3) .004(3)
C41 .044(7) .040(7) .043(8) .008(5) .006(5) .010(6)
C42 .041(9) .036(11) .061(14) .007(8) .011(9) -.004(9)
N13 .144(7) .049(3) .046(3) .026(3) .017(4) .013(3)
N14 .122(6) .063(4) .098(6) .040(4) .051(5) .018(4)
N151 .069(6) .043(5) .050(5) .009(4) .011(4) .010(4)
N152 .087(10) .036(6) .041(7) -.002(6) .000(6) .008(6)
N16 .117(5) .057(3) .059(4) .005(3) -.002(4) .005(3)

loop_
_atom_type_symbol
_atom_type_description
_atom_type_scat_dispersion_real
_atom_type_scat_dispersion_imag
_atom_type_scat_source
C C .0033 .0016 'International Tables Vol C Tables 4.2.6.8 and 6.1.1.4'
H H .0000 .0000 'International Tables Vol C Tables 4.2.6.8 and 6.1.1.4'
N N .0061 .0033 'International Tables Vol C Tables 4.2.6.8 and 6.1.1.4'
Cl Cl .1484 .1585 'International Tables Vol C Tables 4.2.6.8 and 6.1.1.4'
Sb Sb -.5866 1.5461 'International Tables Vol C Tables 4.2.6.8 and 6.1.1.4'

loop_
_geom_angle_atom_site_label_1
_geom_angle_atom_site_label_2
_geom_angle_atom_site_label_3
_geom_angle
_geom_angle_publ_flag
Cl1 Sb1 Cl2 173.19(6) y
Cl1 Sb1 Cl3 93.59(6) y
Cl1 Sb1 Cl4 91.53(5) y
Cl1 Sb1 Cl5 91.59(6) y
Cl1 Sb1 Cl6 92.15(6) y
Cl2 Sb1 Cl3 90.68(5) y
Cl2 Sb1 Cl4 84.13(5) y
Cl2 Sb1 Cl5 93.61(5) y
Cl2 Sb1 Cl6 82.65(5) y
Cl3 Sb1 Cl4 174.79(5) y
Cl3 Sb1 Cl5 91.31(6) y
Cl3 Sb1 Cl6 88.54(5) y
Cl4 Sb1 Cl5 89.49(6) y
Cl4 Sb1 Cl6 90.33(5) y
Cl5 Sb1 Cl6 176.25(5) y
Cl7 Sb2 Cl8 179.34(5) y
Cl7 Sb2 Cl9 90.77(6) y
Cl7 Sb2 Cl10 84.28(5) y
Cl7 Sb2 Cl11 92.51(6) y
Cl7 Sb2 Cl12 86.63(5) y
Cl8 Sb2 Cl9 89.37(6) y
Cl8 Sb2 Cl10 95.50(5) y
Cl8 Sb2 Cl11 86.85(5) y
Cl8 Sb2 Cl12 93.99(5) y
Cl9 Sb2 Cl10 170.96(7) y
Cl9 Sb2 Cl11 89.36(6) y
Cl9 Sb2 Cl12 97.50(6) y
Cl10 Sb2 Cl11 83.32(5) y
Cl10 Sb2 Cl12 89.77(5) y
Cl11 Sb2 Cl12 173.10(5) y
C1 N1 H11 118.4 ?
C1 N1 H12 122.9 ?
C1 N2 H21 120.1 ?
C1 N2 H22 119.9 ?
C1 N3 N4 119.5(5) ?
C1 N3 H3 120.9 ?
N1 C1 N2 122.2(5) ?
N1 C1 N3 121.5(5) ?
N2 C1 N3 116.3(5) ?
N3 N4 H41 113.1 ?
N3 N4 H42 115.2 ?
N3 N4 H43 106.5 ?
N4 N3 H3 119.3 ?
H11 N1 H12 118.7 ?
H21 N2 H22 120.0 ?
H41 N4 H42 107.4 ?
H41 N4 H43 107.1 ?
H42 N4 H43 107.2 ?
C2 N5 H51 116.7 ?
C2 N5 H52 119.5 ?
C2 N6 H61 111.1 ?
C2 N6 H62 126.5 ?
C2 N7 N8 121.0(5) ?
C2 N7 H7 120.1 ?
N5 C2 N7 119.5(5) ?
N6 C2 N5 121.5(5) ?
N6 C2 N7 118.9(5) ?
N7 N8 H81 109.4 ?
N7 N8 H82 109.4 ?
N7 N8 H83 109.7 ?
N8 N7 H7 111.1 ?
H51 N5 H52 119.5 ?
H61 N6 H62 117.0 ?
H81 N8 H82 109.5 ?
H81 N8 H83 109.5 ?
H82 N8 H83 109.5 ?
C3 N9 H91 109.0 ?
C3 N9 H92 134.5 ?
C3 N10 H101 119.9 ?
C3 N10 H102 120.1 ?
C3 N11 N12 118.9(6) ?
C3 N11 H111 109.4 ?
N9 C3 N10 121.7(6) ?
N11 C3 N9 119.9(7) ?
N11 C3 N10 118.3(6) ?
N11 N12 H121 112.7 ?
N11 N12 H122 116.6 ?
N12 N11 H111 130.8 ?
H91 N9 H92 112.2 ?
H101 N10 H102 120.0 ?
H121 N12 H122 104.2 ?
C41 N13 H131 121.2 ?
C41 N13 H132 118.8 ?
C41 N14 H141 120.4 ?
C41 N14 H142 119.6 ?
C41 N151 H151 121.8 ?
C42 N13 H131 149.9 ?
C42 N13 H132 89.9 ?
C42 N152 H152 122.6 ?
C42 N16 H161 156.1 ?
C42 N16 H162 83.9 ?
N13 C41 N151 119.0(12) ?
N13 C41 N14 122.5(10) ?
N13 C42 N16 120.6(18) ?
N14 N152 C42 113.1(16) ?
N14 N152 H142 39.8 ?
N14 N152 H152 124.3 ?
N151 C41 N14 118.4(11) ?
N151 N16 H161 120.6 ?
N151 N16 H162 119.4 ?
N152 C42 N13 120.0(18) ?
N152 C42 N16 119.4(19) ?
N152 N14 H141 161.0 ?
N152 N14 H142 79.0 ?
N16 N151 C41 117.2(10) ?
N16 N151 H151 121.0 ?
H131 N13 H132 120.0 ?
H141 N14 H142 120.0 ?
H142 N152 H152 84.5 ?
H161 N16 H162 120.0 ?

loop_
_geom_bond_atom_site_label_1
_geom_bond_atom_site_label_2
_geom_bond_site_symmetry_2
_geom_bond_distance
_geom_bond_publ_flag
Sb1 Cl1 . 2.469(2) y
Sb1 Cl2 . 2.902(2) y
Sb1 Cl3 . 2.532(2) y
Sb1 Cl4 . 2.802(2) y
Sb1 Cl5 . 2.577(2) y
Sb1 Cl6 . 2.705(2) y
Sb2 Cl7 . 2.456(2) y
Sb2 Cl8 . 2.931(2) y
Sb2 Cl9 . 2.463(2) y
Sb2 Cl10 . 2.874(2) y
Sb2 Cl11 . 2.518(2) y
Sb2 Cl12 . 2.807(2) y
C1 N1 . 1.301(7) ?
C1 N2 . 1.316(7) ?
C1 N3 . 1.352(7) ?
N3 N4 . 1.399(7) ?
N1 H11 . .9000 ?
N1 H12 . .9000 ?
N2 H21 . .9000 ?
N2 H22 . .9000 ?
N3 H3 . .9000 ?
N4 H41 . .9000 ?
N4 H42 . .9000 ?
N4 H43 . .9000 ?
C2 N5 . 1.327(7) ?
C2 N6 . 1.284(7) ?
C2 N7 . 1.352(7) ?
N7 N8 . 1.409(7) ?
N5 H51 . .9000 ?
N5 H52 . .8999 ?
N6 H61 . .9000 ?
N6 H62 . .9001 ?
N7 H7 . .9000 ?
N8 H81 . .9000 ?
N8 H82 . .9000 ?
N8 H83 . .9000 ?
C3 N9 . 1.308(8) ?
C3 N10 . 1.359(9) ?
C3 N11 . 1.302(9) ?
N11 N12 . 1.354(8) ?
N9 H91 . .9000 ?
N9 H92 . .9001 ?
N10 H101 . .9000 ?
N10 H102 . .9000 ?
N11 H111 . .9000 ?
N12 H121 . .9000 ?
N12 H122 . .9001 ?
C41 N13 . 1.279(15) ?
C41 N14 . 1.455(15) ?
C41 N151 . 1.314(15) ?
C42 N152 . 1.25(3) ?
C42 N13 . 1.33(2) ?
C42 N16 . 1.57(2) ?
N13 H131 . .9000 ?
N13 H132 . .9000 ?
N14 N152 . 1.232(15) ?
N14 H141 . .9000 ?
N14 H142 . .8999 ?
N151 N16 . 1.275(10) ?
N151 H151 . .9000 ?
N152 H152 . .9001 ?
N16 H161 . .9000 ?
N16 H162 . .9000 ?

loop_
_geom_hbond_atom_site_label_D
_geom_hbond_atom_site_label_H
_geom_hbond_atom_site_label_A
_geom_hbond_site_symmetry_A
_geom_hbond_distance_DH
_geom_hbond_distance_HA
_geom_hbond_distance_DA
_geom_hbond_angle_DHA
N1 H12 Cl4 1_455 .90 2.41 3.310(5) 172.8
N1 H11 Cl10 2_565 .90 2.51 3.323(5) 150.1
N2 H22 Cl12 . .90 2.43 3.291(5) 159.2
N2 H21 Cl10 2_565 .90 2.44 3.266(5) 152.0
N4 H41 Cl2 1_455 .90 2.33 3.182(5) 157.7
N4 H42 Cl5 . .90 2.41 3.183(5) 143.5
N5 H52 Cl8 . .90 2.35 3.227(5) 164.2
N5 H51 Cl2 2_564 .90 2.58 3.303(5) 137.8
N6 H62 Cl6 . .90 2.41 3.238(5) 153.5
N7 H7 Cl2 . .90 2.49 3.195(5) 136.0
N8 H83 Cl8 . .90 2.22 3.118(6) 174.3
N8 H82 Cl12 . .90 2.47 3.223(5) 141.6
N8 H81 Cl10 1_655 .90 2.63 3.374(6) 140.5
N11 H111 Cl4 2_554 .90 2.60 3.444(6) 156.5

loop_
_geom_torsion_atom_site_label_1
_geom_torsion_atom_site_label_2
_geom_torsion_atom_site_label_3
_geom_torsion_atom_site_label_4
_geom_torsion
N1 C1 N3 N4 12.7(9)
N2 C1 N3 N4 -169.0(5)
N6 C2 N7 N8 148.7(6)
N5 C2 N7 N8 -33.4(9)
N9 C3 N11 N12 .0(11)
N10 C3 N11 N12 177.5(7)
N13 C41 N151 N16 -.5(18)
N14 C41 N151 N16 -176.8(9)
N13 C42 N152 N14 0(3)
N16 C42 N152 N14 -178.3(14)
